data_4328422
loop_
_publ_author_name
'Olga Iasco'
'Ghenadie Novitchi'
'Erwann Jeanneau'
'Jean Bernard Tommasino'
'Nans Roques'
'Dominique Luneau'

_publ_contact_author_address
; 
Univ. Claude Bernard Lyon 1
Cristallography and Molecular Engineering
LMI (UMR 5615)
Domaine Scientifique de la Doua
69622 Villeurbanne cedex
;
_publ_contact_author_email luneau@univ-lyon1.fr
_publ_contact_author_fax '+33 472 440 618'
_publ_contact_author_name 'Dominique Luneau'
_publ_contact_author_phone '+33 472 431 418'
_publ_section_title
;
 Versatile Chemical Transformations of Benzoxazole Based Ligands on
 Complexation with 3d-Metal Ions
;
_journal_name_full 'Inorganic Chemistry'
_journal_page_first 2588
_journal_page_last 2596
_journal_paper_doi 10.1021/ic202493z
_journal_volume 51
_journal_year 2012
_chemical_absolute_configuration ad
_chemical_formula_moiety 'C62 H82 Co N4 O6'
_chemical_formula_sum 'C62 H82 Co N4 O6'
_chemical_formula_weight 1038.25
_space_group_IT_number 1
_symmetry_cell_setting triclinic
_symmetry_space_group_name_Hall 'P 1'
_symmetry_space_group_name_H-M 'P 1'
_atom_sites_solution_hydrogens difmap
_atom_sites_solution_primary direct
_cell_angle_alpha 83.040(6)
_cell_angle_beta 80.938(6)
_cell_angle_gamma 67.407(8)
_cell_formula_units_Z 2
_cell_length_a 10.4757(9)
_cell_length_b 10.8700(10)
_cell_length_c 27.854(2)
_cell_measurement_reflns_used 9834
_cell_measurement_temperature 110
_cell_measurement_theta_max 29.4649
_cell_measurement_theta_min 3.4273
_cell_volume 2885.4(5)
_computing_cell_refinement
;
CrysAlisPro, Agilent Technologies,
Version 1.171.35.11 (release 16-05-2011 CrysAlis171 .NET)
(compiled May 16 2011,17:55:39)
;
_computing_data_collection
;
CrysAlisPro, Agilent Technologies,
Version 1.171.35.11 (release 16-05-2011 CrysAlis171 .NET)
(compiled May 16 2011,17:55:39)
;
_computing_data_reduction
;
CrysAlisPro, Agilent Technologies,
Version 1.171.35.11 (release 16-05-2011 CrysAlis171 .NET)
(compiled May 16 2011,17:55:39)
;
_computing_molecular_graphics 'CAMERON (Watkin et al., 1996)'
_computing_publication_material 'CRYSTALS (Betteridge et al., 2003)'
_computing_structure_refinement 'CRYSTALS (Betteridge et al., 2003)'
_computing_structure_solution 'SIR97 (Altomare et al., 1999)'
_diffrn_ambient_temperature 110
_diffrn_detector_area_resol_mean 10.4685
_diffrn_measured_fraction_theta_full 0.960
_diffrn_measured_fraction_theta_max 0.866
_diffrn_measurement_device_type 'Xcalibur, Atlas, Gemini ultra'
_diffrn_measurement_method \w
_diffrn_radiation_monochromator graphite
_diffrn_radiation_source 'Enhance (Mo) X-ray Source'
_diffrn_radiation_type 'Mo K\a'
_diffrn_radiation_wavelength 0.7107
_diffrn_reflns_av_R_equivalents 0.060
_diffrn_reflns_limit_h_max 14
_diffrn_reflns_limit_h_min -13
_diffrn_reflns_limit_k_max 14
_diffrn_reflns_limit_k_min -14
_diffrn_reflns_limit_l_max 35
_diffrn_reflns_limit_l_min -35
_diffrn_reflns_number 38700
_diffrn_reflns_theta_full 25.099
_diffrn_reflns_theta_max 29.528
_diffrn_reflns_theta_min 3.434
_diffrn_standards_number 0
_exptl_absorpt_coefficient_mu 0.350
_exptl_absorpt_correction_T_max 0.982
_exptl_absorpt_correction_T_min 0.896
_exptl_absorpt_correction_type analytical
_exptl_absorpt_process_details
;
CrysAlisPro, Agilent Technologies,
Version 1.171.35.11 (release 16-05-2011 CrysAlis171 .NET)
(compiled May 16 2011,17:55:39)
Analytical numeric absorption correction using a multifaceted crystal
            model based on expressions derived by R.C. Clark & J.S. Reid.
(Clark, R. C. & Reid, J. S. (1995). Acta Cryst. A51, 887-897)
;
_exptl_crystal_colour black
_exptl_crystal_density_diffrn 1.195
_exptl_crystal_description plate
_exptl_crystal_F_000 1114
_exptl_crystal_size_max 0.502
_exptl_crystal_size_mid 0.246
_exptl_crystal_size_min 0.052
_refine_diff_density_max 3.85
_refine_diff_density_min -1.92
_refine_ls_abs_structure_details 'Flack (1983), 11000 Friedel-pairs'
_refine_ls_abs_structure_Flack 0.05(2)
_refine_ls_extinction_method none
_refine_ls_goodness_of_fit_ref 0.9928
_refine_ls_hydrogen_treatment constr
_refine_ls_matrix_type full
_refine_ls_number_parameters 1317
_refine_ls_number_reflns 24633
_refine_ls_number_restraints 1449
_refine_ls_R_factor_all 0.1081
_refine_ls_R_factor_gt 0.0913
_refine_ls_shift/su_max 0.0002263
_refine_ls_shift/su_mean 0.0000154
_refine_ls_structure_factor_coef Fsqd
_refine_ls_weighting_details
;
 Method= Modified Sheldrick 
 w=1/[\s^2^(F^2^) + ( 0.03P)^2^ +14.25P] 
 ,where P=(max(Fo^2^,0) + 2Fc^2^)/3 
;
_refine_ls_weighting_scheme calc
_refine_ls_wR_factor_all 0.2336
_refine_ls_wR_factor_gt 0.2189
_refine_ls_wR_factor_ref 0.2336
_reflns_limit_h_max 14
_reflns_limit_h_min -13
_reflns_limit_k_max 14
_reflns_limit_k_min -14
_reflns_limit_l_max 35
_reflns_limit_l_min -35
_reflns_number_gt 20206
_reflns_number_total 24633
_reflns_threshold_expression I>2.0\s(I)
_oxford_diffrn_Wilson_B_factor 1.50
_oxford_diffrn_Wilson_scale 0.00
_oxford_refine_ls_r_factor_ref 0.1081
_oxford_refine_ls_scale 1.488(11)
_oxford_reflns_number_all 24633
_oxford_reflns_threshold_expression_ref I>-10.0\s(I)
_cod_data_source_file ic202493z_si_002_4.cif
_cod_data_source_block OI63b_CoL3
_cod_original_sg_symbol_Hall 'P 1 '
_cod_original_sg_symbol_H-M 'P 1 '
_cod_database_code 4328422

loop_
_symmetry_equiv_pos_as_xyz
x,y,z

loop_
_atom_site_label
_atom_site_type_symbol
_atom_site_fract_x
_atom_site_fract_y
_atom_site_fract_z
_atom_site_U_iso_or_equiv
_atom_site_occupancy
_atom_site_adp_type
_atom_site_refinement_flags_posn
_atom_site_refinement_flags_adp
O3 O -0.5106(4) -0.7259(5) -0.67014(16) 0.0174 1.0000 Uani . U
O4 O -0.6032(4) -0.5854(4) -0.78109(16) 0.0162 1.0000 Uani . U
O5 O -0.0617(5) -0.9061(6) -0.6997(2) 0.0335 1.0000 Uani . U
O6 O -0.1785(5) -1.0912(5) -0.69349(17) 0.0197 1.0000 Uani . U
O7 O -0.7732(5) -0.1261(5) -0.27497(17) 0.0180 1.0000 Uani . U
O8 O -1.1238(5) -0.4559(5) -0.2040(2) 0.0290 1.0000 Uani . U
O9 O -0.8766(5) -0.6319(4) -0.18745(17) 0.0169 1.0000 Uani . U
O10 O -0.4515(5) -0.3385(5) -0.36965(16) 0.0182 1.0000 Uani . U
O11 O -0.3054(6) -0.3118(7) -0.3070(2) 0.0443 1.0000 Uani . U
O12 O -0.8288(4) -0.2890(5) -0.17303(16) 0.0151 1.0000 Uani . U
N1 N -0.5490(6) -0.8347(6) -0.8012(2) 0.0171 1.0000 Uani . U
N2 N -0.7071(6) -0.7717(5) -0.7066(2) 0.0152 1.0000 Uani . U
N3 N -0.3679(6) -0.9455(6) -0.7239(2) 0.0182 1.0000 Uani . U
N4 N -0.3411(6) -0.6962(6) -0.7631(2) 0.0165 1.0000 Uani . U
N5 N -0.7631(6) -0.5069(5) -0.2288(2) 0.0163 1.0000 Uani . U
N6 N -0.9552(6) -0.2473(6) -0.2662(2) 0.0167 1.0000 Uani . U
N7 N -0.6167(6) -0.3675(6) -0.3129(2) 0.0176 1.0000 Uani . U
N8 N -0.5662(6) -0.3394(5) -0.2140(2) 0.0161 1.0000 Uani . U
O1 O -0.6796(5) -0.8157(5) -0.85999(16) 0.0180 1.0000 Uani . U
O2 O -0.9142(5) -0.7472(6) -0.79778(18) 0.0309 1.0000 Uani . U
H1211 H -0.8663 -0.4123 -0.0016 0.0360 1.0000 Uiso R .
C63 C -0.6565(8) 0.0115(8) -0.3615(3) 0.0267 1.0000 Uani . U
C64 C -0.7924(8) 0.1148(7) -0.3377(3) 0.0217 1.0000 Uani . U
C65 C -0.7657(9) 0.1522(8) -0.2895(3) 0.0309 1.0000 Uani . U
C66 C -0.8310(9) 0.2414(8) -0.3719(3) 0.0354 1.0000 Uani . U
C67 C -0.9034(7) 0.0547(7) -0.3281(2) 0.0203 1.0000 Uani . U
C68 C -1.0266(7) 0.1131(7) -0.3472(2) 0.0200 1.0000 Uani . U
C69 C -1.1314(7) 0.0603(7) -0.3413(2) 0.0197 1.0000 Uani . U
C70 C -1.2702(7) 0.1318(7) -0.3631(3) 0.0242 1.0000 Uani . U
C71 C -1.2931(9) 0.2797(8) -0.3805(4) 0.0402 1.0000 Uani . U
C72 C -1.3936(8) 0.1356(8) -0.3252(3) 0.0301 1.0000 Uani . U
C73 C -1.2738(9) 0.0605(10) -0.4062(3) 0.0414 1.0000 Uani . U
C74 C -1.1080(7) -0.0606(6) -0.3156(2) 0.0162 1.0000 Uani . U
C75 C -0.9849(7) -0.1255(7) -0.2937(2) 0.0167 1.0000 Uani . U
C76 C -0.8829(7) -0.0677(7) -0.2982(2) 0.0174 1.0000 Uani . U
C77 C -1.0507(7) -0.2984(7) -0.2518(3) 0.0212 1.0000 Uani . U
C78 C -1.0253(7) -0.4251(7) -0.2227(2) 0.0189 1.0000 Uani . U
C79 C -0.8824(7) -0.5159(7) -0.2147(2) 0.0167 1.0000 Uani . U
C80 C -0.7367(7) -0.6998(6) -0.1821(3) 0.0175 1.0000 Uani . U
C81 C -0.6761(7) -0.8191(7) -0.1564(3) 0.0201 1.0000 Uani . U
C82 C -0.7603(8) -0.8980(7) -0.1277(3) 0.0220 1.0000 Uani . U
C83 C -0.8709(8) -0.8103(7) -0.0902(3) 0.0281 1.0000 Uani . U
C84 C -0.8327(9) -0.9409(7) -0.1624(3) 0.0275 1.0000 Uani . U
C85 C -0.6685(9) -1.0232(7) -0.1006(3) 0.0309 1.0000 Uani . U
C86 C -0.5338(7) -0.8580(7) -0.1586(3) 0.0223 1.0000 Uani . U
C87 C -0.4524(7) -0.7840(7) -0.1855(3) 0.0211 1.0000 Uani . U
C88 C -0.2960(7) -0.8374(7) -0.1824(3) 0.0256 1.0000 Uani . U
C89 C -0.2715(9) -0.8240(9) -0.1312(3) 0.0371 1.0000 Uani . U
C90 C -0.2300(8) -0.9850(8) -0.1942(3) 0.0325 1.0000 Uani . U
C91 C -0.2225(8) -0.7592(9) -0.2185(3) 0.0357 1.0000 Uani . U
C92 C -0.5207(7) -0.6651(7) -0.2105(3) 0.0193 1.0000 Uani . U
C93 C -0.6649(7) -0.6225(6) -0.2080(2) 0.0165 1.0000 Uani . U
C94 C -0.4186(8) -0.1848(7) -0.4691(3) 0.0243 1.0000 Uani . U
C95 C -0.3071(7) -0.4326(7) -0.4760(3) 0.0251 1.0000 Uani . U
C96 C -0.4416(7) -0.3088(7) -0.4802(2) 0.0212 1.0000 Uani . U
C97 C -0.4747(8) -0.2903(8) -0.5327(3) 0.0265 1.0000 Uani . U
C98 C -0.5575(7) -0.3316(7) -0.4438(2) 0.0186 1.0000 Uani . U
C99 C -0.6775(7) -0.3395(7) -0.4567(3) 0.0199 1.0000 Uani . U
C100 C -0.7857(7) -0.3593(7) -0.4223(3) 0.0207 1.0000 Uani . U
C101 C -0.9128(8) -0.3621(7) -0.4420(3) 0.0239 1.0000 Uani . U
C102 C -0.8673(9) -0.4804(8) -0.4738(3) 0.0314 1.0000 Uani . U
C103 C -0.9785(8) -0.2324(8) -0.4733(3) 0.0324 1.0000 Uani . U
C104 C -1.0223(8) -0.3760(9) -0.4007(3) 0.0325 1.0000 Uani . U
C105 C -0.7743(7) -0.3726(7) -0.3735(3) 0.0210 1.0000 Uani . U
C106 C -0.6557(7) -0.3635(7) -0.3599(2) 0.0169 1.0000 Uani . U
C107 C -0.5533(7) -0.3451(7) -0.3939(2) 0.0179 1.0000 Uani . U
C108 C -0.5005(7) -0.3490(7) -0.3217(2) 0.0198 1.0000 Uani . U
C109 C -0.4123(7) -0.3316(8) -0.2888(3) 0.0258 1.0000 Uani . U
C110 C -0.4480(7) -0.3389(8) -0.2349(3) 0.0231 1.0000 Uani . U
C111 C -0.5936(7) -0.3445(6) -0.1631(2) 0.0148 1.0000 Uani . U
C112 C -0.4881(7) -0.3776(6) -0.1326(2) 0.0154 1.0000 Uani . U
C113 C -0.5210(7) -0.3847(7) -0.0825(2) 0.0180 1.0000 Uani . U
C114 C -0.4073(7) -0.4131(7) -0.0491(2) 0.0221 1.0000 Uani . U
C115 C -0.3706(9) -0.2867(8) -0.0516(3) 0.0368 1.0000 Uani . U
C116 C -0.2710(8) -0.5276(7) -0.0665(3) 0.0263 1.0000 Uani . U
C117 C -0.4529(9) -0.4465(10) 0.0036(3) 0.0395 1.0000 Uani . U
C118 C -0.6602(7) -0.3628(6) -0.0639(2) 0.0162 1.0000 Uani . U
C119 C -0.7668(7) -0.3312(6) -0.0920(2) 0.0159 1.0000 Uani . U
C120 C -0.9141(7) -0.3141(7) -0.0687(2) 0.0202 1.0000 Uani . U
C121 C -0.9298(8) -0.3270(8) -0.0129(2) 0.0257 1.0000 Uani . U
C122 C -1.0173(8) -0.1737(8) -0.0839(3) 0.0267 1.0000 Uani . U
C123 C -0.9557(8) -0.4194(8) -0.0860(3) 0.0294 1.0000 Uani . U
C124 C -0.7334(6) -0.3204(6) -0.1437(2) 0.0145 1.0000 Uani . U
C1 C -0.0394(8) -0.8930(8) -0.8785(3) 0.0304 1.0000 Uani . U
C2 C -0.1257(9) -0.7413(8) -0.9511(3) 0.0369 1.0000 Uani . U
C3 C -0.1214(7) -0.8729(7) -0.9224(3) 0.0240 1.0000 Uani . U
C4 C -0.0420(7) -0.9898(8) -0.9547(3) 0.0289 1.0000 Uani . U
C5 C -0.2707(7) -0.8653(7) -0.9054(3) 0.0200 1.0000 Uani . U
C6 C -0.3561(7) -0.8541(7) -0.9417(2) 0.0203 1.0000 Uani . U
C7 C -0.4972(7) -0.8415(7) -0.9320(2) 0.0192 1.0000 Uani . U
C8 C -0.5871(8) -0.8312(7) -0.9705(3) 0.0233 1.0000 Uani . U
C9 C -0.7151(8) -0.6992(8) -0.9671(3) 0.0313 1.0000 Uani . U
C10 C -0.5102(8) -0.8350(9) -1.0214(3) 0.0295 1.0000 Uani . U
C11 C -0.6377(8) -0.9507(8) -0.9611(3) 0.0277 1.0000 Uani . U
C12 C -0.5458(7) -0.8368(7) -0.8823(2) 0.0182 1.0000 Uani . U
C13 C -0.4649(7) -0.8495(7) -0.8461(2) 0.0179 1.0000 Uani . U
C14 C -0.3246(7) -0.8657(7) -0.8572(2) 0.0198 1.0000 Uani . U
C15 C -0.6715(7) -0.8113(7) -0.8120(2) 0.0177 1.0000 Uani . U
C16 C -0.8066(7) -0.7743(7) -0.7799(2) 0.0173 1.0000 Uani . U
C17 C -0.8126(7) -0.7698(7) -0.7261(2) 0.0186 1.0000 Uani . U
C18 C -0.7155(6) -0.7763(6) -0.6564(2) 0.0137 1.0000 Uani . U
C19 C -0.8170(7) -0.8081(6) -0.6227(2) 0.0153 1.0000 Uani . U
C20 C -0.8136(7) -0.8188(6) -0.5741(2) 0.0173 1.0000 Uani . U
C21 C -0.9182(7) -0.8546(7) -0.5354(2) 0.0208 1.0000 Uani . U
C22 C -1.0114(9) -0.9013(10) -0.5586(3) 0.0369 1.0000 Uani . U
C23 C -1.0068(9) -0.7296(8) -0.5071(3) 0.0385 1.0000 Uani . U
C24 C -0.8443(8) -0.9660(8) -0.4985(3) 0.0292 1.0000 Uani . U
C25 C -0.7033(7) -0.7939(7) -0.5577(2) 0.0177 1.0000 Uani . U
C26 C -0.5983(7) -0.7694(7) -0.5876(2) 0.0187 1.0000 Uani . U
C27 C -0.4706(8) -0.7699(7) -0.5682(3) 0.0237 1.0000 Uani . U
C28 C -0.4810(8) -0.7841(8) -0.5125(3) 0.0291 1.0000 Uani . U
C29 C -0.4400(10) -0.6420(9) -0.5848(3) 0.0376 1.0000 Uani . U
C30 C -0.3446(8) -0.8929(8) -0.5880(3) 0.0308 1.0000 Uani . U
C31 C -0.6054(6) -0.7544(6) -0.6394(2) 0.0155 1.0000 Uani . U
C32 C -0.2336(11) -0.2401(10) -0.8207(3) 0.0431 1.0000 Uani . U
C33 C -0.0948(9) -0.4109(9) -0.8804(4) 0.0444 1.0000 Uani . U
C34 C -0.2414(8) -0.3168(7) -0.8623(3) 0.0236 1.0000 Uani . U
C35 C -0.2976(8) -0.2139(9) -0.9040(3) 0.0353 1.0000 Uani . U
C36 C -0.3349(7) -0.3951(6) -0.8417(2) 0.0173 1.0000 Uani . U
C37 C -0.4736(7) -0.3478(7) -0.8527(2) 0.0194 1.0000 Uani . U
C38 C -0.5634(7) -0.4101(7) -0.8347(2) 0.0177 1.0000 Uani . U
C39 C -0.7095(7) -0.3624(7) -0.8507(3) 0.0220 1.0000 Uani . U
C40 C -0.8245(7) -0.3286(8) -0.8070(3) 0.0277 1.0000 Uani . U
C41 C -0.7417(8) -0.2366(8) -0.8855(3) 0.0302 1.0000 Uani . U
C42 C -0.7191(8) -0.4764(7) -0.8777(3) 0.0268 1.0000 Uani . U
C43 C -0.5197(6) -0.5258(6) -0.8017(2) 0.0153 1.0000 Uani . U
C44 C -0.3801(6) -0.5786(6) -0.7918(2) 0.0149 1.0000 Uani . U
C45 C -0.2896(7) -0.5096(6) -0.8125(2) 0.0173 1.0000 Uani . U
C46 C -0.2163(7) -0.7458(8) -0.7479(3) 0.0230 1.0000 Uani . U
C47 C -0.1686(7) -0.8736(7) -0.7191(3) 0.0206 1.0000 Uani . U
C48 C -0.2430(7) -0.9681(7) -0.7138(2) 0.0193 1.0000 Uani . U
C49 C -0.2752(7) -1.1523(6) -0.6885(2) 0.0178 1.0000 Uani . U
C50 C -0.2651(7) -1.2795(7) -0.6679(3) 0.0213 1.0000 Uani . U
C51 C -0.1298(8) -1.3815(7) -0.6513(3) 0.0263 1.0000 Uani . U
C52 C -0.0837(8) -1.3225(8) -0.6118(3) 0.0320 1.0000 Uani . U
C53 C -0.0143(8) -1.4114(8) -0.6946(3) 0.0337 1.0000 Uani . U
C54 C -0.1456(8) -1.5126(8) -0.6300(3) 0.0351 1.0000 Uani . U
C55 C -0.3860(7) -1.3043(7) -0.6664(3) 0.0210 1.0000 Uani . U
C56 C -0.5104(7) -1.2122(7) -0.6833(3) 0.0203 1.0000 Uani . U
C57 C -0.6413(8) -1.2472(7) -0.6776(3) 0.0236 1.0000 Uani . U
C58 C -0.6044(9) -1.3820(8) -0.6989(3) 0.0362 1.0000 Uani . U
C59 C -0.6934(9) -1.2587(9) -0.6230(3) 0.0359 1.0000 Uani . U
C60 C -0.7585(8) -1.1402(8) -0.7023(4) 0.0381 1.0000 Uani . U
C61 C -0.5137(7) -1.0905(7) -0.7054(3) 0.0204 1.0000 Uani . U
C62 C -0.3928(7) -1.0618(6) -0.7065(2) 0.0172 1.0000 Uani . U
Co1 Co -0.51715(10) -0.75163(10) -0.73955(4) 0.0147 1.0000 Uani . U
Co2 Co -0.75243(11) -0.30764(10) -0.24406(4) 0.0155 1.0000 Uani . U
H1101 H -0.3813 -0.3411 -0.2159 0.0238 1.0000 Uiso R .
H1051 H -0.8425 -0.3873 -0.3505 0.0238 1.0000 Uiso R .
H991 H -0.6874 -0.3317 -0.4894 0.0221 1.0000 Uiso R .
H942 H -0.3413 -0.1759 -0.4905 0.0337 1.0000 Uiso R .
H941 H -0.5006 -0.1064 -0.4740 0.0341 1.0000 Uiso R .
H943 H -0.3998 -0.1919 -0.4363 0.0340 1.0000 Uiso R .
H951 H -0.2356 -0.4229 -0.5007 0.0350 1.0000 Uiso R .
H952 H -0.3237 -0.5110 -0.4807 0.0352 1.0000 Uiso R .
H953 H -0.2779 -0.4401 -0.4444 0.0348 1.0000 Uiso R .
H971 H -0.4042 -0.2676 -0.5542 0.0380 1.0000 Uiso R .
H972 H -0.4772 -0.3711 -0.5424 0.0381 1.0000 Uiso R .
H973 H -0.5635 -0.2200 -0.5359 0.0380 1.0000 Uiso R .
H1032 H -1.0588 -0.2362 -0.4847 0.0450 1.0000 Uiso R .
H1033 H -0.9136 -0.2242 -0.5009 0.0449 1.0000 Uiso R .
H1031 H -1.0065 -0.1566 -0.4540 0.0449 1.0000 Uiso R .
H1043 H -1.1062 -0.3660 -0.4133 0.0461 1.0000 Uiso R .
H1041 H -0.9854 -0.4633 -0.3843 0.0460 1.0000 Uiso R .
H1042 H -1.0446 -0.3107 -0.3775 0.0457 1.0000 Uiso R .
H1022 H -0.9461 -0.4806 -0.4874 0.0440 1.0000 Uiso R .
H1021 H -0.7967 -0.4745 -0.4997 0.0439 1.0000 Uiso R .
H1023 H -0.8315 -0.5615 -0.4536 0.0441 1.0000 Uiso R .
H1121 H -0.3971 -0.3943 -0.1462 0.0159 1.0000 Uiso R .
H1181 H -0.6814 -0.3693 -0.0302 0.0169 1.0000 Uiso R .
H1212 H -1.0239 -0.3188 -0.0010 0.0360 1.0000 Uiso R .
H1213 H -0.9113 -0.2568 -0.0009 0.0360 1.0000 Uiso R .
H1232 H -1.0476 -0.4101 -0.0703 0.0392 1.0000 Uiso R .
H1233 H -0.9559 -0.4085 -0.1204 0.0390 1.0000 Uiso R .
H1231 H -0.8901 -0.5063 -0.0771 0.0392 1.0000 Uiso R .
H1222 H -1.1102 -0.1677 -0.0715 0.0371 1.0000 Uiso R .
H1223 H -1.0101 -0.1587 -0.1186 0.0368 1.0000 Uiso R .
H1221 H -0.9963 -0.1079 -0.0701 0.0371 1.0000 Uiso R .
H1163 H -0.2014 -0.5394 -0.0458 0.0351 1.0000 Uiso R .
H1161 H -0.2892 -0.6082 -0.0648 0.0350 1.0000 Uiso R .
H1162 H -0.2388 -0.5066 -0.0995 0.0349 1.0000 Uiso R .
H1171 H -0.3786 -0.4639 0.0228 0.0518 1.0000 Uiso R .
H1172 H -0.4750 -0.5253 0.0051 0.0520 1.0000 Uiso R .
H1173 H -0.5336 -0.3740 0.0163 0.0520 1.0000 Uiso R .
H1153 H -0.3018 -0.3002 -0.0301 0.0491 1.0000 Uiso R .
H1152 H -0.4539 -0.2125 -0.0415 0.0490 1.0000 Uiso R .
H1151 H -0.3355 -0.2661 -0.0842 0.0489 1.0000 Uiso R .
H771 H -1.1418 -0.2508 -0.2601 0.0207 1.0000 Uiso R .
H861 H -0.4860 -0.9384 -0.1419 0.0252 1.0000 Uiso R .
H921 H -0.4721 -0.6156 -0.2286 0.0189 1.0000 Uiso R .
H903 H -0.1304 -1.0136 -0.1974 0.0481 1.0000 Uiso R .
H901 H -0.2572 -0.9945 -0.2246 0.0480 1.0000 Uiso R .
H902 H -0.2615 -1.0387 -0.1685 0.0480 1.0000 Uiso R .
H893 H -0.1735 -0.8595 -0.1284 0.0578 1.0000 Uiso R .
H891 H -0.3164 -0.8729 -0.1083 0.0580 1.0000 Uiso R .
H892 H -0.3109 -0.7316 -0.1241 0.0581 1.0000 Uiso R .
H911 H -0.1235 -0.8030 -0.2199 0.0490 1.0000 Uiso R .
H912 H -0.2490 -0.7535 -0.2504 0.0488 1.0000 Uiso R .
H913 H -0.2512 -0.6700 -0.2080 0.0489 1.0000 Uiso R .
H842 H -0.8908 -0.9845 -0.1441 0.0381 1.0000 Uiso R .
H843 H -0.7642 -1.0008 -0.1845 0.0380 1.0000 Uiso R .
H841 H -0.8883 -0.8638 -0.1807 0.0379 1.0000 Uiso R .
H853 H -0.7251 -1.0665 -0.0810 0.0429 1.0000 Uiso R .
H851 H -0.6047 -1.0825 -0.1237 0.0430 1.0000 Uiso R .
H852 H -0.6179 -1.0000 -0.0800 0.0428 1.0000 Uiso R .
H832 H -0.9260 -0.8580 -0.0728 0.0388 1.0000 Uiso R .
H831 H -0.9295 -0.7319 -0.1072 0.0390 1.0000 Uiso R .
H833 H -0.8259 -0.7857 -0.0676 0.0388 1.0000 Uiso R .
H741 H -1.1739 -0.0999 -0.3121 0.0179 1.0000 Uiso R .
H681 H -1.0434 0.1945 -0.3650 0.0201 1.0000 Uiso R .
H633 H -0.5866 0.0503 -0.3691 0.0349 1.0000 Uiso R .
H632 H -0.6734 -0.0147 -0.3909 0.0351 1.0000 Uiso R .
H631 H -0.6260 -0.0654 -0.3392 0.0349 1.0000 Uiso R .
H663 H -0.7534 0.2706 -0.3786 0.0519 1.0000 Uiso R .
H661 H -0.8528 0.2242 -0.4021 0.0520 1.0000 Uiso R .
H662 H -0.9106 0.3101 -0.3563 0.0519 1.0000 Uiso R .
H653 H -0.7055 0.2015 -0.2969 0.0418 1.0000 Uiso R .
H651 H -0.8527 0.2071 -0.2727 0.0419 1.0000 Uiso R .
H652 H -0.7230 0.0739 -0.2690 0.0420 1.0000 Uiso R .
H721 H -1.4786 0.1890 -0.3385 0.0431 1.0000 Uiso R .
H723 H -1.3936 0.0477 -0.3157 0.0429 1.0000 Uiso R .
H722 H -1.3886 0.1749 -0.2971 0.0430 1.0000 Uiso R .
H732 H -1.3628 0.1029 -0.4182 0.0580 1.0000 Uiso R .
H731 H -1.2594 -0.0312 -0.3962 0.0581 1.0000 Uiso R .
H733 H -1.2022 0.0646 -0.4317 0.0580 1.0000 Uiso R .
H713 H -1.3851 0.3253 -0.3902 0.0570 1.0000 Uiso R .
H712 H -1.2247 0.2805 -0.4079 0.0569 1.0000 Uiso R .
H711 H -1.2827 0.3251 -0.3545 0.0571 1.0000 Uiso R .
H171 H -0.8954 -0.7649 -0.7064 0.0218 1.0000 Uiso R .
H141 H -0.2691 -0.8757 -0.8329 0.0220 1.0000 Uiso R .
H13 H 0.0498 -0.8882 -0.8903 0.0441 1.0000 Uiso R .
H11 H -0.0272 -0.9795 -0.8619 0.0440 1.0000 Uiso R .
H12 H -0.0890 -0.8249 -0.8564 0.0437 1.0000 Uiso R .
H42 H 0.0517 -0.9944 -0.9636 0.0411 1.0000 Uiso R .
H41 H -0.0851 -0.9765 -0.9838 0.0410 1.0000 Uiso R .
H43 H -0.0417 -1.0709 -0.9370 0.0411 1.0000 Uiso R .
H23 H -0.0322 -0.7422 -0.9584 0.0510 1.0000 Uiso R .
H22 H -0.1644 -0.7325 -0.9808 0.0509 1.0000 Uiso R .
H21 H -0.1819 -0.6677 -0.9315 0.0509 1.0000 Uiso R .
H61 H -0.3183 -0.8544 -0.9740 0.0189 1.0000 Uiso R .
H113 H -0.6937 -0.9461 -0.9857 0.0370 1.0000 Uiso R .
H112 H -0.5573 -1.0332 -0.9621 0.0370 1.0000 Uiso R .
H111 H -0.6920 -0.9462 -0.9297 0.0370 1.0000 Uiso R .
H91 H -0.7697 -0.6912 -0.9928 0.0449 1.0000 Uiso R .
H93 H -0.6839 -0.6255 -0.9709 0.0448 1.0000 Uiso R .
H92 H -0.7716 -0.6978 -0.9362 0.0450 1.0000 Uiso R .
H102 H -0.5711 -0.8273 -1.0449 0.0419 1.0000 Uiso R .
H101 H -0.4316 -0.9181 -1.0245 0.0420 1.0000 Uiso R .
H103 H -0.4778 -0.7626 -1.0278 0.0418 1.0000 Uiso R .
H191 H -0.8879 -0.8222 -0.6347 0.0162 1.0000 Uiso R .
H251 H -0.7044 -0.7939 -0.5242 0.0198 1.0000 Uiso R .
H302 H -0.2625 -0.9006 -0.5743 0.0441 1.0000 Uiso R .
H301 H -0.3288 -0.8819 -0.6229 0.0440 1.0000 Uiso R .
H303 H -0.3659 -0.9717 -0.5782 0.0440 1.0000 Uiso R .
H282 H -0.3989 -0.7806 -0.5024 0.0390 1.0000 Uiso R .
H283 H -0.4891 -0.8680 -0.5004 0.0390 1.0000 Uiso R .
H281 H -0.5620 -0.7117 -0.4993 0.0391 1.0000 Uiso R .
H291 H -0.3653 -0.6427 -0.5684 0.0541 1.0000 Uiso R .
H292 H -0.4137 -0.6384 -0.6193 0.0540 1.0000 Uiso R .
H293 H -0.5232 -0.5657 -0.5764 0.0540 1.0000 Uiso R .
H243 H -0.9123 -0.9866 -0.4755 0.0370 1.0000 Uiso R .
H242 H -0.7856 -1.0439 -0.5155 0.0372 1.0000 Uiso R .
H241 H -0.7882 -0.9366 -0.4819 0.0371 1.0000 Uiso R .
H222 H -1.0790 -0.9191 -0.5341 0.0550 1.0000 Uiso R .
H223 H -0.9542 -0.9813 -0.5748 0.0549 1.0000 Uiso R .
H221 H -1.0574 -0.8326 -0.5818 0.0549 1.0000 Uiso R .
H231 H -1.0733 -0.7496 -0.4828 0.0560 1.0000 Uiso R .
H233 H -1.0547 -0.6593 -0.5299 0.0561 1.0000 Uiso R .
H232 H -0.9468 -0.7022 -0.4916 0.0561 1.0000 Uiso R .
H371 H -0.5056 -0.2705 -0.8730 0.0202 1.0000 Uiso R .
H451 H -0.1970 -0.5452 -0.8054 0.0170 1.0000 Uiso R .
H461 H -0.1555 -0.6987 -0.7549 0.0252 1.0000 Uiso R .
H611 H -0.5923 -1.0295 -0.7185 0.0219 1.0000 Uiso R .
H551 H -0.3834 -1.3868 -0.6530 0.0211 1.0000 Uiso R .
H523 H -0.0047 -1.3894 -0.5987 0.0450 1.0000 Uiso R .
H522 H -0.0605 -1.2475 -0.6258 0.0449 1.0000 Uiso R .
H521 H -0.1590 -1.2940 -0.5858 0.0448 1.0000 Uiso R .
H531 H 0.0704 -1.4764 -0.6839 0.0461 1.0000 Uiso R .
H532 H -0.0405 -1.4468 -0.7199 0.0460 1.0000 Uiso R .
H533 H 0.0010 -1.3316 -0.7073 0.0459 1.0000 Uiso R .
H543 H -0.0612 -1.5712 -0.6173 0.0478 1.0000 Uiso R .
H542 H -0.1643 -1.5542 -0.6551 0.0480 1.0000 Uiso R .
H541 H -0.2213 -1.4935 -0.6041 0.0480 1.0000 Uiso R .
H602 H -0.8380 -1.1661 -0.6977 0.0539 1.0000 Uiso R .
H603 H -0.7281 -1.1314 -0.7364 0.0539 1.0000 Uiso R .
H601 H -0.7821 -1.0575 -0.6876 0.0539 1.0000 Uiso R .
H583 H -0.6869 -1.4020 -0.6976 0.0502 1.0000 Uiso R .
H582 H -0.5649 -1.3770 -0.7323 0.0500 1.0000 Uiso R .
H581 H -0.5380 -1.4507 -0.6804 0.0499 1.0000 Uiso R .
H592 H -0.7730 -1.2841 -0.6178 0.0510 1.0000 Uiso R .
H591 H -0.6207 -1.3252 -0.6062 0.0509 1.0000 Uiso R .
H593 H -0.7183 -1.1739 -0.6094 0.0511 1.0000 Uiso R .
H353 H -0.2300 -0.1758 -0.9175 0.0529 1.0000 Uiso R .
H351 H -0.3161 -0.2560 -0.9289 0.0531 1.0000 Uiso R .
H352 H -0.3827 -0.1439 -0.8918 0.0531 1.0000 Uiso R .
H323 H -0.1668 -0.1981 -0.8313 0.0590 1.0000 Uiso R .
H322 H -0.3247 -0.1722 -0.8125 0.0592 1.0000 Uiso R .
H321 H -0.2066 -0.2996 -0.7925 0.0591 1.0000 Uiso R .
H331 H -0.0390 -0.3605 -0.8952 0.0640 1.0000 Uiso R .
H332 H -0.1016 -0.4653 -0.9038 0.0640 1.0000 Uiso R .
H333 H -0.0523 -0.4668 -0.8533 0.0640 1.0000 Uiso R .
H401 H -0.9126 -0.3065 -0.8188 0.0381 1.0000 Uiso R .
H403 H -0.8095 -0.4041 -0.7837 0.0380 1.0000 Uiso R .
H402 H -0.8254 -0.2537 -0.7919 0.0381 1.0000 Uiso R .
H423 H -0.8068 -0.4448 -0.8908 0.0361 1.0000 Uiso R .
H421 H -0.6448 -0.4990 -0.9040 0.0360 1.0000 Uiso R .
H422 H -0.7111 -0.5537 -0.8556 0.0362 1.0000 Uiso R .
H413 H -0.8300 -0.2151 -0.8974 0.0411 1.0000 Uiso R .
H412 H -0.6692 -0.2511 -0.9127 0.0409 1.0000 Uiso R .
H411 H -0.7462 -0.1629 -0.8685 0.0409 1.0000 Uiso R .

loop_
_atom_site_aniso_label
_atom_site_aniso_U_11
_atom_site_aniso_U_22
_atom_site_aniso_U_33
_atom_site_aniso_U_23
_atom_site_aniso_U_13
_atom_site_aniso_U_12
O3 0.0114(18) 0.026(2) 0.0153(9) -0.0008(13) -0.0017(12) -0.0075(16)
O4 0.0110(15) 0.0189(14) 0.0191(18) 0.0038(11) -0.0029(15) -0.0070(13)
O5 0.021(2) 0.034(3) 0.050(3) 0.015(2) -0.020(2) -0.014(2)
O6 0.0120(17) 0.0187(17) 0.024(2) 0.0001(16) -0.0040(16) -0.0013(13)
O7 0.0151(18) 0.0172(12) 0.0216(19) 0.0014(11) -0.0040(14) -0.0061(13)
O8 0.0174(17) 0.031(3) 0.040(3) 0.013(2) -0.010(2) -0.013(2)
O9 0.0144(15) 0.0113(17) 0.025(2) -0.0009(14) -0.0032(16) -0.0046(13)
O10 0.0130(18) 0.024(2) 0.0167(14) -0.0070(18) -0.0002(12) -0.0055(17)
O11 0.029(3) 0.092(5) 0.023(2) -0.002(3) -0.001(2) -0.036(3)
O12 0.0122(14) 0.022(2) 0.0154(9) -0.0024(13) -0.0044(9) -0.0095(17)
N1 0.0155(14) 0.0196(19) 0.0150(12) -0.0003(15) -0.0037(10) -0.0047(18)
N2 0.0148(13) 0.017(2) 0.0166(12) 0.0005(16) -0.0018(11) -0.0089(15)
N3 0.0157(15) 0.0195(12) 0.018(2) 0.0023(14) -0.0057(15) -0.0045(9)
N4 0.0110(13) 0.0187(18) 0.018(2) 0.0000(15) 0.0001(13) -0.0049(14)
N5 0.0153(14) 0.0173(11) 0.018(2) -0.0018(12) -0.0039(15) -0.0070(12)
N6 0.0162(12) 0.0205(18) 0.015(2) -0.0002(15) -0.0062(13) -0.0077(12)
N7 0.0183(17) 0.019(2) 0.0159(11) -0.0017(15) -0.0026(9) -0.0075(16)
N8 0.0131(13) 0.018(2) 0.0184(12) -0.0033(17) -0.0040(9) -0.0054(16)
O1 0.0184(16) 0.024(2) 0.0145(14) -0.0047(17) -0.0020(11) -0.0096(19)
O2 0.0187(17) 0.060(4) 0.017(2) 0.003(2) -0.0038(16) -0.019(2)
C63 0.023(2) 0.028(3) 0.030(4) -0.003(3) 0.003(3) -0.013(2)
C64 0.024(2) 0.020(3) 0.022(3) 0.0036(18) -0.001(2) -0.0099(17)
C65 0.041(4) 0.026(4) 0.031(3) -0.005(2) -0.004(3) -0.017(3)
C66 0.044(4) 0.024(3) 0.044(4) 0.014(3) -0.013(4) -0.021(2)
C67 0.0197(19) 0.019(2) 0.020(3) 0.0029(17) 0.0001(17) -0.0072(17)
C68 0.021(2) 0.016(3) 0.020(3) 0.008(2) 0.000(2) -0.0065(19)
C69 0.0193(19) 0.021(2) 0.016(3) 0.0049(19) 0.0009(18) -0.0079(17)
C70 0.022(2) 0.025(2) 0.022(3) 0.004(2) -0.0025(17) -0.006(2)
C71 0.026(4) 0.030(3) 0.058(5) 0.020(3) -0.014(4) -0.007(3)
C72 0.019(2) 0.036(4) 0.032(3) 0.000(3) 0.000(2) -0.008(3)
C73 0.033(4) 0.051(4) 0.031(3) -0.011(3) -0.012(3) 0.000(4)
C74 0.013(2) 0.020(2) 0.017(3) 0.0030(18) -0.0006(18) -0.0081(18)
C75 0.013(2) 0.019(2) 0.016(3) -0.0002(17) -0.0015(18) -0.0049(16)
C76 0.013(2) 0.019(2) 0.018(3) 0.0027(17) -0.0013(18) -0.0049(17)
C77 0.015(2) 0.023(2) 0.027(3) 0.007(2) -0.010(2) -0.0076(18)
C78 0.0146(14) 0.021(2) 0.022(3) 0.0036(19) -0.006(2) -0.0070(15)
C79 0.0154(13) 0.020(2) 0.016(3) 0.0043(18) -0.006(2) -0.0080(14)
C80 0.0147(16) 0.011(2) 0.025(3) -0.0039(16) -0.003(2) -0.0026(15)
C81 0.0214(17) 0.014(2) 0.023(3) -0.0021(17) -0.0055(18) -0.0036(15)
C82 0.027(3) 0.017(3) 0.021(3) 0.0007(16) -0.0067(16) -0.0071(17)
C83 0.034(3) 0.024(3) 0.023(3) 0.001(2) 0.000(2) -0.008(2)
C84 0.040(4) 0.025(4) 0.025(3) 0.004(2) -0.010(3) -0.019(3)
C85 0.044(4) 0.017(3) 0.029(4) 0.004(2) -0.013(3) -0.007(2)
C86 0.0214(17) 0.016(3) 0.027(3) -0.003(2) -0.009(2) -0.0021(18)
C87 0.0179(15) 0.019(2) 0.024(3) -0.0076(19) -0.0047(18) -0.0014(14)
C88 0.0183(17) 0.029(2) 0.024(3) -0.006(2) -0.006(2) -0.0006(19)
C89 0.029(4) 0.048(5) 0.030(3) -0.011(3) -0.013(3) -0.004(4)
C90 0.023(3) 0.030(3) 0.031(4) -0.008(3) -0.002(3) 0.006(2)
C91 0.015(3) 0.040(4) 0.043(4) 0.005(3) -0.006(3) -0.002(3)
C92 0.0141(14) 0.016(2) 0.025(3) -0.0078(19) 0.001(2) -0.0020(17)
C93 0.0145(14) 0.0116(17) 0.024(3) -0.0067(16) -0.0025(19) -0.0036(14)
C94 0.025(4) 0.030(3) 0.020(3) -0.005(3) 0.003(3) -0.014(2)
C95 0.017(2) 0.030(3) 0.026(3) -0.001(3) -0.002(2) -0.007(2)
C96 0.020(2) 0.026(2) 0.0167(18) -0.005(2) -0.0024(17) -0.0066(17)
C97 0.029(4) 0.034(4) 0.0169(18) -0.001(2) -0.005(2) -0.012(3)
C98 0.0190(19) 0.020(3) 0.0176(13) -0.005(2) -0.0031(15) -0.0060(19)
C99 0.019(2) 0.021(3) 0.020(2) -0.009(2) -0.0045(16) -0.004(2)
C100 0.019(2) 0.020(3) 0.025(2) -0.008(2) -0.0052(15) -0.007(2)
C101 0.026(3) 0.023(2) 0.028(3) -0.0036(18) -0.0104(16) -0.012(2)
C102 0.040(4) 0.027(3) 0.037(4) -0.008(3) -0.010(3) -0.020(3)
C103 0.025(4) 0.027(3) 0.049(4) 0.004(3) -0.017(3) -0.010(3)
C104 0.027(3) 0.041(4) 0.039(3) -0.005(3) -0.007(2) -0.021(3)
C105 0.021(2) 0.023(3) 0.0238(19) -0.007(2) -0.0032(18) -0.012(2)
C106 0.016(2) 0.018(3) 0.0175(13) -0.006(2) -0.0015(13) -0.006(2)
C107 0.015(2) 0.022(3) 0.0173(12) -0.007(2) -0.0011(14) -0.006(2)
C108 0.016(2) 0.026(3) 0.0163(14) 0.001(2) -0.0034(13) -0.007(2)
C109 0.019(3) 0.042(4) 0.0185(15) 0.002(3) -0.0049(16) -0.014(3)
C110 0.0137(19) 0.038(3) 0.0179(15) 0.006(3) -0.0084(16) -0.010(3)
C111 0.0150(16) 0.018(3) 0.0180(12) -0.005(2) -0.0041(10) -0.011(2)
C112 0.0124(19) 0.021(3) 0.0163(15) 0.001(2) -0.0022(14) -0.011(2)
C113 0.0208(16) 0.020(3) 0.0155(15) -0.004(2) -0.0020(14) -0.009(2)
C114 0.023(2) 0.026(3) 0.020(2) -0.004(2) -0.0054(18) -0.0097(19)
C115 0.040(5) 0.023(3) 0.055(5) -0.003(3) -0.030(4) -0.010(3)
C116 0.028(3) 0.024(3) 0.024(3) -0.003(3) -0.010(2) -0.004(2)
C117 0.027(4) 0.071(6) 0.018(2) 0.001(3) -0.008(2) -0.016(4)
C118 0.0214(18) 0.020(3) 0.0100(19) -0.002(2) -0.0016(14) -0.010(2)
C119 0.0189(15) 0.016(3) 0.0146(13) -0.006(2) -0.0019(12) -0.0066(18)
C120 0.0190(17) 0.023(2) 0.0175(19) -0.004(2) -0.0013(16) -0.007(2)
C121 0.025(4) 0.029(4) 0.0178(19) 0.000(2) 0.003(2) -0.007(3)
C122 0.019(3) 0.030(3) 0.025(3) 0.001(3) -0.002(3) -0.003(2)
C123 0.025(4) 0.036(3) 0.033(4) -0.007(3) 0.001(3) -0.019(3)
C124 0.0142(16) 0.017(3) 0.0151(12) 0.001(2) -0.0061(11) -0.008(2)
C1 0.022(3) 0.041(4) 0.031(3) -0.006(3) -0.001(3) -0.015(3)
C2 0.025(4) 0.033(3) 0.050(5) 0.009(3) 0.000(3) -0.013(3)
C3 0.019(2) 0.025(2) 0.026(3) -0.0024(19) 0.0014(15) -0.007(3)
C4 0.015(3) 0.036(3) 0.032(4) -0.010(3) 0.002(2) -0.005(3)
C5 0.0191(17) 0.018(3) 0.021(2) -0.004(2) 0.0018(13) -0.006(2)
C6 0.022(2) 0.020(3) 0.018(2) 0.000(2) 0.0012(15) -0.008(3)
C7 0.0199(18) 0.018(3) 0.0159(13) -0.002(2) 0.0004(12) -0.004(2)
C8 0.026(2) 0.026(2) 0.0173(18) -0.001(3) -0.0024(17) -0.0090(18)
C9 0.031(3) 0.032(3) 0.025(4) -0.002(3) -0.012(2) -0.003(2)
C10 0.034(4) 0.044(4) 0.0168(18) -0.004(3) -0.002(2) -0.022(3)
C11 0.026(4) 0.034(3) 0.026(4) 0.001(3) -0.005(3) -0.014(3)
C12 0.0195(18) 0.020(3) 0.0155(13) -0.001(2) -0.0011(12) -0.009(2)
C13 0.0164(16) 0.019(3) 0.0175(14) -0.005(2) -0.0008(11) -0.005(2)
C14 0.0155(17) 0.020(3) 0.0195(19) -0.004(2) -0.0002(15) -0.001(2)
C15 0.0167(14) 0.024(3) 0.0125(15) 0.002(2) -0.0036(11) -0.008(2)
C16 0.0170(15) 0.024(3) 0.0154(16) 0.001(2) -0.0021(11) -0.013(2)
C17 0.015(2) 0.031(3) 0.0137(15) 0.007(2) -0.0013(14) -0.016(2)
C18 0.009(2) 0.014(3) 0.0168(12) -0.003(2) -0.0002(13) -0.0023(19)
C19 0.014(2) 0.015(3) 0.0177(15) 0.001(2) -0.0023(16) -0.007(2)
C20 0.015(2) 0.017(3) 0.0173(15) -0.0008(19) -0.0015(15) -0.004(2)
C21 0.021(3) 0.024(3) 0.018(2) 0.0005(17) -0.0011(15) -0.009(2)
C22 0.031(4) 0.067(5) 0.025(4) 0.000(3) -0.003(3) -0.033(4)
C23 0.043(5) 0.028(3) 0.034(4) -0.004(3) 0.020(3) -0.011(3)
C24 0.021(3) 0.035(3) 0.032(4) 0.013(3) -0.005(3) -0.014(3)
C25 0.015(2) 0.022(3) 0.0136(19) -0.005(2) -0.0003(16) -0.003(2)
C26 0.0179(19) 0.022(3) 0.0153(13) -0.002(2) -0.0022(15) -0.0067(19)
C27 0.027(2) 0.029(3) 0.022(2) 0.001(2) -0.008(2) -0.016(2)
C28 0.029(4) 0.041(4) 0.022(2) 0.003(2) -0.010(2) -0.017(3)
C29 0.058(5) 0.042(3) 0.031(4) 0.007(3) -0.018(4) -0.036(3)
C30 0.019(2) 0.042(3) 0.031(4) -0.001(3) -0.007(3) -0.011(2)
C31 0.014(2) 0.019(3) 0.0153(12) -0.003(2) -0.0005(14) -0.007(2)
C32 0.058(5) 0.049(5) 0.043(4) -0.003(3) -0.011(4) -0.040(4)
C33 0.024(3) 0.031(4) 0.071(6) 0.008(3) 0.008(3) -0.012(2)
C34 0.022(2) 0.023(3) 0.029(3) 0.0043(17) -0.006(2) -0.0122(18)
C35 0.028(4) 0.043(4) 0.040(4) 0.021(3) -0.011(3) -0.024(3)
C36 0.0166(18) 0.017(2) 0.019(3) 0.0021(17) -0.0066(19) -0.0069(18)
C37 0.016(2) 0.018(3) 0.021(3) 0.007(2) -0.007(2) -0.0045(19)
C38 0.0158(17) 0.020(2) 0.016(3) 0.0034(16) -0.0046(16) -0.0059(16)
C39 0.0185(19) 0.024(3) 0.021(3) 0.0063(17) -0.0097(16) -0.004(2)
C40 0.016(2) 0.027(4) 0.034(3) 0.004(2) -0.004(2) -0.003(3)
C41 0.030(4) 0.028(3) 0.031(4) 0.012(2) -0.015(3) -0.008(3)
C42 0.022(3) 0.029(3) 0.032(4) 0.004(2) -0.013(3) -0.010(3)
C43 0.0103(17) 0.017(2) 0.020(3) 0.0027(16) -0.0039(18) -0.0064(16)
C44 0.0119(17) 0.017(2) 0.020(3) -0.0011(16) -0.0062(18) -0.0084(16)
C45 0.011(2) 0.020(3) 0.024(3) 0.0043(18) -0.009(2) -0.0085(18)
C46 0.0134(19) 0.029(3) 0.028(3) 0.010(2) -0.005(2) -0.012(2)
C47 0.014(2) 0.027(2) 0.020(3) 0.005(2) -0.005(2) -0.0079(18)
C48 0.0158(19) 0.0234(19) 0.017(3) 0.006(2) -0.006(2) -0.0066(14)
C49 0.014(2) 0.0150(18) 0.020(3) -0.0042(18) 0.000(2) -0.0009(14)
C50 0.0183(17) 0.0186(19) 0.021(3) 0.001(2) 0.0012(18) -0.0024(14)
C51 0.020(2) 0.023(2) 0.028(3) 0.007(2) -0.0014(18) -0.0026(18)
C52 0.026(4) 0.039(4) 0.029(3) 0.009(3) -0.006(3) -0.012(3)
C53 0.022(3) 0.026(4) 0.036(3) 0.004(3) 0.004(3) 0.004(3)
C54 0.019(4) 0.022(3) 0.054(5) 0.011(3) -0.003(3) 0.000(2)
C55 0.022(2) 0.016(2) 0.022(3) 0.000(2) -0.003(2) -0.0040(17)
C56 0.0211(19) 0.015(2) 0.023(3) -0.003(2) -0.003(2) -0.0036(17)
C57 0.026(2) 0.019(2) 0.028(2) -0.003(2) -0.008(2) -0.0091(19)
C58 0.035(4) 0.027(3) 0.052(4) -0.015(3) -0.012(4) -0.010(3)
C59 0.032(4) 0.049(5) 0.033(3) -0.006(3) 0.001(2) -0.022(4)
C60 0.027(3) 0.030(3) 0.058(5) 0.008(3) -0.018(4) -0.010(3)
C61 0.020(2) 0.015(2) 0.027(3) -0.002(2) -0.009(2) -0.0049(18)
C62 0.0159(19) 0.0126(16) 0.022(3) -0.0078(18) -0.004(2) -0.0017(14)
Co1 0.0134(4) 0.0165(4) 0.0144(4) 0.0014(3) -0.0015(3) -0.0065(3)
Co2 0.0145(4) 0.0182(4) 0.0145(4) 0.0016(3) -0.0040(3) -0.0068(3)

loop_
_atom_type_symbol
_atom_type_scat_dispersion_real
_atom_type_scat_dispersion_imag
_atom_type_scat_Cromer_Mann_a1
_atom_type_scat_Cromer_Mann_b1
_atom_type_scat_Cromer_Mann_a2
_atom_type_scat_Cromer_Mann_b2
_atom_type_scat_Cromer_Mann_a3
_atom_type_scat_Cromer_Mann_b3
_atom_type_scat_Cromer_Mann_a4
_atom_type_scat_Cromer_Mann_b4
_atom_type_scat_Cromer_Mann_c
_atom_type_scat_source
C 0.0033 0.0016 2.3100 20.8439 1.0200 10.2075 1.5886 0.5687 0.8650 51.6512 0.2156 'International Tables Vol C 4.2.6.8 and 6.1.1.4'
H 0.0000 0.0000 0.4930 10.5109 0.3229 26.1257 0.1402 3.1424 0.0408 57.7998 0.0030 'International Tables Vol C 4.2.6.8 and 6.1.1.4'
N 0.0061 0.0033 12.2126 0.0057 3.1322 9.8933 2.0125 28.9975 1.1663 0.5826 -11.5290 'International Tables Vol C 4.2.6.8 and 6.1.1.4'
O 0.0106 0.0060 3.0485 13.2771 2.2868 5.7011 1.5463 0.3239 0.8670 32.9089 0.2508 'International Tables Vol C 4.2.6.8 and 6.1.1.4'
Co 0.3494 0.9721 12.2841 4.2791 7.3409 0.2784 4.0034 13.5359 2.3488 71.1692 1.0118 'International Tables Vol C 4.2.6.8 and 6.1.1.4'

loop_
_geom_angle_atom_site_label_1
_geom_angle_atom_site_label_2
_geom_angle_atom_site_label_3
_geom_angle
_geom_angle_publ_flag
C31 O3 Co1 113.5(4) yes
C43 O4 Co1 115.8(4) yes
C48 O6 C49 105.1(5) yes
C76 O7 Co2 114.6(4) yes
C79 O9 C80 104.9(5) yes
C107 O10 C108 104.2(5) yes
C124 O12 Co2 114.1(4) yes
C13 N1 C15 104.6(5) yes
C13 N1 Co1 124.4(4) yes
C15 N1 Co1 121.9(5) yes
C17 N2 C18 119.0(5) yes
C17 N2 Co1 130.5(4) yes
C18 N2 Co1 110.3(4) yes
C48 N3 C62 105.0(5) yes
C48 N3 Co1 124.0(5) yes
C62 N3 Co1 127.8(4) yes
C44 N4 C46 119.9(6) yes
C44 N4 Co1 109.9(4) yes
C46 N4 Co1 129.2(5) yes
C79 N5 C93 105.7(5) yes
C79 N5 Co2 118.8(5) yes
C93 N5 Co2 127.6(4) yes
C75 N6 C77 121.5(6) yes
C75 N6 Co2 109.0(4) yes
C77 N6 Co2 128.7(5) yes
C106 N7 C108 104.1(5) yes
C106 N7 Co2 128.5(4) yes
C108 N7 Co2 120.1(5) yes
C110 N8 C111 120.0(5) yes
C110 N8 Co2 130.4(5) yes
C111 N8 Co2 109.1(4) yes
C12 O1 C15 104.0(5) yes
C64 C63 H633 109.5 no
C64 C63 H632 109.8 no
H633 C63 H632 109.5 no
C64 C63 H631 108.7 no
H633 C63 H631 110.2 no
H632 C63 H631 109.2 no
C63 C64 C65 109.4(6) yes
C63 C64 C66 107.5(6) yes
C65 C64 C66 107.2(6) yes
C63 C64 C67 108.9(6) yes
C65 C64 C67 110.3(6) yes
C66 C64 C67 113.4(6) yes
C64 C65 H653 108.6 no
C64 C65 H651 109.2 no
H653 C65 H651 109.3 no
C64 C65 H652 111.1 no
H653 C65 H652 109.4 no
H651 C65 H652 109.3 no
C64 C66 H663 109.3 no
C64 C66 H661 110.4 no
H663 C66 H661 109.2 no
C64 C66 H662 108.8 no
H663 C66 H662 109.4 no
H661 C66 H662 109.6 no
C64 C67 C68 121.9(6) yes
C64 C67 C76 121.2(6) yes
C68 C67 C76 117.0(6) yes
C67 C68 C69 124.8(6) yes
C67 C68 H681 118.0 no
C69 C68 H681 117.3 no
C68 C69 C70 122.6(6) yes
C68 C69 C74 118.3(6) yes
C70 C69 C74 119.1(6) yes
C69 C70 C71 111.8(6) yes
C69 C70 C72 110.8(6) yes
C71 C70 C72 106.5(6) yes
C69 C70 C73 110.6(6) yes
C71 C70 C73 108.4(7) yes
C72 C70 C73 108.5(7) yes
C70 C71 H713 110.3 no
C70 C71 H712 108.6 no
H713 C71 H712 109.3 no
C70 C71 H711 110.1 no
H713 C71 H711 109.2 no
H712 C71 H711 109.4 no
C70 C72 H721 109.3 no
C70 C72 H723 111.7 no
H721 C72 H723 109.1 no
C70 C72 H722 109.0 no
H721 C72 H722 109.1 no
H723 C72 H722 108.8 no
C70 C73 H732 109.8 no
C70 C73 H731 109.7 no
H732 C73 H731 109.0 no
C70 C73 H733 109.6 no
H732 C73 H733 109.1 no
H731 C73 H733 109.7 no
C69 C74 C75 120.3(6) yes
C69 C74 H741 120.4 no
C75 C74 H741 119.3 no
C74 C75 N6 123.5(6) yes
C74 C75 C76 120.6(6) yes
N6 C75 C76 115.8(5) yes
C67 C76 C75 118.8(6) yes
C67 C76 O7 121.7(6) yes
C75 C76 O7 119.4(6) yes
N6 C77 C78 123.7(6) yes
N6 C77 H771 118.7 no
C78 C77 H771 117.6 no
C77 C78 O8 119.8(6) yes
C77 C78 C79 121.0(6) yes
O8 C78 C79 119.2(6) yes
C78 C79 O9 113.6(5) yes
C78 C79 N5 132.0(6) yes
O9 C79 N5 114.5(6) yes
O9 C80 C81 128.2(6) yes
O9 C80 C93 106.9(5) yes
C81 C80 C93 124.9(6) yes
C80 C81 C82 122.7(6) yes
C80 C81 C86 113.1(6) yes
C82 C81 C86 124.2(6) yes
C81 C82 C83 109.7(6) yes
C81 C82 C84 110.0(6) yes
C83 C82 C84 109.0(6) yes
C81 C82 C85 112.0(6) yes
C83 C82 C85 108.1(6) yes
C84 C82 C85 108.0(6) yes
C82 C83 H832 110.1 no
C82 C83 H831 108.3 no
H832 C83 H831 109.6 no
C82 C83 H833 109.4 no
H832 C83 H833 109.3 no
H831 C83 H833 110.0 no
C82 C84 H842 109.7 no
C82 C84 H843 109.6 no
H842 C84 H843 109.6 no
C82 C84 H841 109.3 no
H842 C84 H841 109.7 no
H843 C84 H841 108.9 no
C82 C85 H853 109.9 no
C82 C85 H851 109.0 no
H853 C85 H851 109.6 no
C82 C85 H852 109.9 no
H853 C85 H852 109.0 no
H851 C85 H852 109.4 no
C81 C86 C87 124.9(6) yes
C81 C86 H861 117.5 no
C87 C86 H861 117.6 no
C86 C87 C88 118.6(6) yes
C86 C87 C92 118.6(6) yes
C88 C87 C92 122.7(7) yes
C87 C88 C89 109.2(6) yes
C87 C88 C90 110.0(6) yes
C89 C88 C90 109.6(6) yes
C87 C88 C91 111.9(6) yes
C89 C88 C91 107.9(7) yes
C90 C88 C91 108.2(6) yes
C88 C89 H893 110.2 no
C88 C89 H891 108.8 no
H893 C89 H891 109.4 no
C88 C89 H892 109.5 no
H893 C89 H892 109.8 no
H891 C89 H892 109.1 no
C88 C90 H903 109.4 no
C88 C90 H901 109.2 no
H903 C90 H901 108.7 no
C88 C90 H902 109.8 no
H903 C90 H902 110.2 no
H901 C90 H902 109.5 no
C88 C91 H911 110.5 no
C88 C91 H912 109.5 no
H911 C91 H912 109.0 no
C88 C91 H913 109.0 no
H911 C91 H913 110.0 no
H912 C91 H913 108.8 no
C87 C92 C93 117.5(7) yes
C87 C92 H921 121.2 no
C93 C92 H921 121.3 no
N5 C93 C80 108.0(5) yes
N5 C93 C92 131.0(6) yes
C80 C93 C92 121.0(6) yes
C96 C94 H942 109.6 no
C96 C94 H941 109.6 no
H942 C94 H941 108.8 no
C96 C94 H943 110.5 no
H942 C94 H943 108.9 no
H941 C94 H943 109.3 no
C96 C95 H951 108.9 no
C96 C95 H952 109.5 no
H951 C95 H952 109.5 no
C96 C95 H953 109.7 no
H951 C95 H953 109.4 no
H952 C95 H953 109.8 no
C95 C96 C94 109.6(6) yes
C95 C96 C97 108.2(6) yes
C94 C96 C97 108.1(6) yes
C95 C96 C98 108.1(6) yes
C94 C96 C98 110.7(6) yes
C97 C96 C98 112.1(6) yes
C96 C97 H971 109.8 no
C96 C97 H972 110.3 no
H971 C97 H972 108.8 no
C96 C97 H973 110.5 no
H971 C97 H973 108.7 no
H972 C97 H973 108.6 no
C96 C98 C99 124.6(6) yes
C96 C98 C107 122.4(6) yes
C99 C98 C107 113.0(6) yes
C98 C99 C100 124.0(6) yes
C98 C99 H991 117.9 no
C100 C99 H991 118.1 no
C99 C100 C101 117.8(6) yes
C99 C100 C105 119.9(6) yes
C101 C100 C105 122.3(6) yes
C100 C101 C102 109.4(6) yes
C100 C101 C103 109.6(6) yes
C102 C101 C103 108.7(6) yes
C100 C101 C104 111.4(6) yes
C102 C101 C104 108.7(6) yes
C103 C101 C104 109.0(7) yes
C101 C102 H1022 109.8 no
C101 C102 H1021 110.0 no
H1022 C102 H1021 109.7 no
C101 C102 H1023 108.4 no
H1022 C102 H1023 108.7 no
H1021 C102 H1023 110.3 no
C101 C103 H1032 107.8 no
C101 C103 H1033 110.6 no
H1032 C103 H1033 109.3 no
C101 C103 H1031 109.9 no
H1032 C103 H1031 109.5 no
H1033 C103 H1031 109.7 no
C101 C104 H1043 110.5 no
C101 C104 H1041 108.6 no
H1043 C104 H1041 109.3 no
C101 C104 H1042 111.4 no
H1043 C104 H1042 108.6 no
H1041 C104 H1042 108.4 no
C100 C105 C106 116.9(7) yes
C100 C105 H1051 121.3 no
C106 C105 H1051 121.8 no
N7 C106 C105 130.4(6) yes
N7 C106 C107 107.9(6) yes
C105 C106 C107 121.8(6) yes
C98 C107 O10 127.3(6) yes
C98 C107 C106 124.4(6) yes
O10 C107 C106 108.2(5) yes
O10 C108 N7 115.6(6) yes
O10 C108 C109 113.1(6) yes
N7 C108 C109 131.3(6) yes
C108 C109 O11 118.5(6) yes
C108 C109 C110 121.6(6) yes
O11 C109 C110 119.9(6) yes
C109 C110 N8 123.0(6) yes
C109 C110 H1101 117.6 no
N8 C110 H1101 119.4 no
N8 C111 C112 122.7(6) yes
N8 C111 C124 115.9(5) yes
C112 C111 C124 121.4(6) yes
C111 C112 C113 120.0(6) yes
C111 C112 H1121 119.6 no
C113 C112 H1121 120.4 no
C112 C113 C114 120.0(6) yes
C112 C113 C118 117.7(6) yes
C114 C113 C118 122.3(6) yes
C113 C114 C115 108.4(6) yes
C113 C114 C116 112.0(5) yes
C115 C114 C116 106.3(6) yes
C113 C114 C117 112.9(6) yes
C115 C114 C117 108.5(7) yes
C116 C114 C117 108.5(6) yes
C114 C115 H1153 110.4 no
C114 C115 H1152 108.6 no
H1153 C115 H1152 109.0 no
C114 C115 H1151 110.7 no
H1153 C115 H1151 109.3 no
H1152 C115 H1151 108.8 no
C114 C116 H1163 109.6 no
C114 C116 H1161 108.7 no
H1163 C116 H1161 109.6 no
C114 C116 H1162 109.7 no
H1163 C116 H1162 109.6 no
H1161 C116 H1162 109.7 no
C114 C117 H1171 109.8 no
C114 C117 H1172 108.4 no
H1171 C117 H1172 109.3 no
C114 C117 H1173 110.7 no
H1171 C117 H1173 109.4 no
H1172 C117 H1173 109.4 no
C113 C118 C119 124.7(6) yes
C113 C118 H1181 117.3 no
C119 C118 H1181 118.0 no
C118 C119 C120 121.0(6) yes
C118 C119 C124 117.6(6) yes
C120 C119 C124 121.3(5) yes
C119 C120 C121 113.7(6) yes
C119 C120 C122 109.8(6) yes
C121 C120 C122 106.9(6) yes
C119 C120 C123 109.2(5) yes
C121 C120 C123 108.0(6) yes
C122 C120 C123 109.1(6) yes
C120 C121 H1211 110.1 no
C120 C121 H1212 108.8 no
H1211 C121 H1212 109.4 no
C120 C121 H1213 109.7 no
H1211 C121 H1213 109.7 no
H1212 C121 H1213 109.0 no
C120 C122 H1222 108.6 no
C120 C122 H1223 110.8 no
H1222 C122 H1223 109.4 no
C120 C122 H1221 108.6 no
H1222 C122 H1221 109.7 no
H1223 C122 H1221 109.7 no
C120 C123 H1232 109.0 no
C120 C123 H1233 110.2 no
H1232 C123 H1233 109.6 no
C120 C123 H1231 108.8 no
H1232 C123 H1231 109.6 no
H1233 C123 H1231 109.7 no
C119 C124 C111 118.6(5) yes
C119 C124 O12 121.6(6) yes
C111 C124 O12 119.8(6) yes
C3 C1 H13 108.9 no
C3 C1 H11 109.4 no
H13 C1 H11 109.8 no
C3 C1 H12 110.2 no
H13 C1 H12 109.1 no
H11 C1 H12 109.4 no
C3 C2 H23 109.1 no
C3 C2 H22 109.7 no
H23 C2 H22 109.4 no
C3 C2 H21 109.1 no
H23 C2 H21 109.5 no
H22 C2 H21 110.0 no
C2 C3 C1 108.0(6) yes
C2 C3 C4 109.5(6) yes
C1 C3 C4 107.7(6) yes
C2 C3 C5 109.3(6) yes
C1 C3 C5 111.3(6) yes
C4 C3 C5 110.9(6) yes
C3 C4 H42 109.1 no
C3 C4 H41 110.0 no
H42 C4 H41 108.8 no
C3 C4 H43 109.1 no
H42 C4 H43 109.6 no
H41 C4 H43 110.3 no
C3 C5 C6 117.7(6) yes
C3 C5 C14 122.9(6) yes
C6 C5 C14 119.4(6) yes
C5 C6 C7 124.5(6) yes
C5 C6 H61 118.5 no
C7 C6 H61 117.0 no
C6 C7 C8 124.4(6) yes
C6 C7 C12 112.5(6) yes
C8 C7 C12 123.2(6) yes
C7 C8 C9 109.4(6) yes
C7 C8 C10 112.4(6) yes
C9 C8 C10 108.6(6) yes
C7 C8 C11 108.4(6) yes
C9 C8 C11 109.0(6) yes
C10 C8 C11 108.9(6) yes
C8 C9 H91 109.0 no
C8 C9 H93 109.1 no
H91 C9 H93 109.2 no
C8 C9 H92 110.6 no
H91 C9 H92 109.1 no
H93 C9 H92 109.8 no
C8 C10 H102 110.0 no
C8 C10 H101 109.8 no
H102 C10 H101 109.0 no
C8 C10 H103 110.1 no
H102 C10 H103 108.9 no
H101 C10 H103 109.0 no
C8 C11 H113 109.3 no
C8 C11 H112 108.8 no
H113 C11 H112 110.0 no
C8 C11 H111 109.8 no
H113 C11 H111 109.2 no
H112 C11 H111 109.7 no
C7 C12 O1 128.2(6) yes
C7 C12 C13 124.4(6) yes
O1 C12 C13 107.3(5) yes
N1 C13 C12 108.6(6) yes
N1 C13 C14 130.1(6) yes
C12 C13 C14 121.1(6) yes
C13 C14 C5 118.0(6) yes
C13 C14 H141 121.5 no
C5 C14 H141 120.5 no
O1 C15 N1 115.3(6) yes
O1 C15 C16 115.3(5) yes
N1 C15 C16 129.3(6) yes
C15 C16 O2 119.5(6) yes
C15 C16 C17 121.0(5) yes
O2 C16 C17 119.5(6) yes
C16 C17 N2 121.7(6) yes
C16 C17 H171 118.3 no
N2 C17 H171 120.1 no
N2 C18 C19 125.7(6) yes
N2 C18 C31 114.1(5) yes
C19 C18 C31 120.1(6) yes
C18 C19 C20 122.4(6) yes
C18 C19 H191 118.5 no
C20 C19 H191 119.1 no
C19 C20 C21 125.5(6) yes
C19 C20 C25 116.6(6) yes
C21 C20 C25 117.9(6) yes
C20 C21 C22 111.1(6) yes
C20 C21 C23 108.5(6) yes
C22 C21 C23 110.1(7) yes
C20 C21 C24 111.7(6) yes
C22 C21 C24 107.7(6) yes
C23 C21 C24 107.7(6) yes
C21 C22 H222 110.1 no
C21 C22 H223 108.5 no
H222 C22 H223 110.1 no
C21 C22 H221 108.3 no
H222 C22 H221 110.0 no
H223 C22 H221 109.9 no
C21 C23 H231 109.9 no
C21 C23 H233 108.5 no
H231 C23 H233 109.8 no
C21 C23 H232 109.5 no
H231 C23 H232 109.4 no
H233 C23 H232 109.8 no
C21 C24 H243 109.3 no
C21 C24 H242 109.3 no
H243 C24 H242 109.7 no
C21 C24 H241 109.3 no
H243 C24 H241 109.8 no
H242 C24 H241 109.4 no
C20 C25 C26 124.6(6) yes
C20 C25 H251 117.3 no
C26 C25 H251 118.1 no
C25 C26 C27 121.8(6) yes
C25 C26 C31 117.9(6) yes
C27 C26 C31 120.0(6) yes
C26 C27 C28 113.4(6) yes
C26 C27 C29 112.8(6) yes
C28 C27 C29 106.8(6) yes
C26 C27 C30 107.1(6) yes
C28 C27 C30 107.7(6) yes
C29 C27 C30 109.0(7) yes
C27 C28 H282 109.5 no
C27 C28 H283 110.2 no
H282 C28 H283 109.2 no
C27 C28 H281 109.1 no
H282 C28 H281 109.4 no
H283 C28 H281 109.3 no
C27 C29 H291 109.3 no
C27 C29 H292 109.9 no
H291 C29 H292 109.4 no
C27 C29 H293 108.5 no
H291 C29 H293 110.2 no
H292 C29 H293 109.6 no
C27 C30 H302 109.4 no
C27 C30 H301 109.7 no
H302 C30 H301 109.6 no
C27 C30 H303 108.2 no
H302 C30 H303 109.4 no
H301 C30 H303 110.5 no
C26 C31 C18 118.1(6) yes
C26 C31 O3 121.1(6) yes
C18 C31 O3 120.7(6) yes
C34 C32 H323 109.4 no
C34 C32 H322 108.6 no
H323 C32 H322 109.4 no
C34 C32 H321 110.4 no
H323 C32 H321 109.8 no
H322 C32 H321 109.3 no
C34 C33 H331 110.4 no
C34 C33 H332 108.6 no
H331 C33 H332 109.8 no
C34 C33 H333 109.2 no
H331 C33 H333 109.3 no
H332 C33 H333 109.6 no
C32 C34 C33 109.2(7) yes
C32 C34 C35 107.2(7) yes
C33 C34 C35 108.2(7) yes
C32 C34 C36 107.3(6) yes
C33 C34 C36 111.1(6) yes
C35 C34 C36 113.8(6) yes
C34 C35 H353 109.6 no
C34 C35 H351 109.9 no
H353 C35 H351 109.0 no
C34 C35 H352 109.7 no
H353 C35 H352 109.3 no
H351 C35 H352 109.3 no
C34 C36 C37 119.7(6) yes
C34 C36 C45 122.4(6) yes
C37 C36 C45 117.9(6) yes
C36 C37 C38 122.9(6) yes
C36 C37 H371 118.9 no
C38 C37 H371 118.2 no
C37 C38 C39 121.4(6) yes
C37 C38 C43 119.7(6) yes
C39 C38 C43 118.8(6) yes
C38 C39 C40 111.9(6) yes
C38 C39 C41 112.7(6) yes
C40 C39 C41 106.6(6) yes
C38 C39 C42 108.5(6) yes
C40 C39 C42 108.9(6) yes
C41 C39 C42 108.1(6) yes
C39 C40 H401 108.3 no
C39 C40 H403 110.4 no
H401 C40 H403 109.1 no
C39 C40 H402 109.8 no
H401 C40 H402 109.3 no
H403 C40 H402 109.9 no
C39 C41 H413 110.2 no
C39 C41 H412 109.7 no
H413 C41 H412 109.4 no
C39 C41 H411 109.3 no
H413 C41 H411 108.9 no
H412 C41 H411 109.2 no
C39 C42 H423 109.5 no
C39 C42 H421 108.1 no
H423 C42 H421 109.0 no
C39 C42 H422 110.4 no
H423 C42 H422 109.8 no
H421 C42 H422 110.0 no
C38 C43 O4 122.6(6) yes
C38 C43 C44 118.5(6) yes
O4 C43 C44 118.8(6) yes
C43 C44 N4 115.9(5) yes
C43 C44 C45 119.1(6) yes
N4 C44 C45 125.0(6) yes
C44 C45 C36 121.8(6) yes
C44 C45 H451 118.4 no
C36 C45 H451 119.9 no
N4 C46 C47 121.5(6) yes
N4 C46 H461 120.8 no
C47 C46 H461 117.7 no
C46 C47 O5 119.1(6) yes
C46 C47 C48 122.2(6) yes
O5 C47 C48 118.7(6) yes
C47 C48 O6 117.3(6) yes
C47 C48 N3 128.5(6) yes
O6 C48 N3 114.1(6) yes
O6 C49 C50 129.5(6) yes
O6 C49 C62 107.3(6) yes
C50 C49 C62 123.2(6) yes
C49 C50 C51 122.0(6) yes
C49 C50 C55 113.7(6) yes
C51 C50 C55 124.2(6) yes
C50 C51 C52 109.5(6) yes
C50 C51 C53 109.6(6) yes
C52 C51 C53 107.8(7) yes
C50 C51 C54 112.0(6) yes
C52 C51 C54 108.9(6) yes
C53 C51 C54 108.9(6) yes
C51 C52 H523 109.9 no
C51 C52 H522 109.9 no
H523 C52 H522 109.7 no
C51 C52 H521 109.2 no
H523 C52 H521 108.8 no
H522 C52 H521 109.4 no
C51 C53 H531 109.1 no
C51 C53 H532 109.8 no
H531 C53 H532 109.1 no
C51 C53 H533 110.3 no
H531 C53 H533 109.3 no
H532 C53 H533 109.3 no
C51 C54 H543 109.5 no
C51 C54 H542 109.4 no
H543 C54 H542 109.8 no
C51 C54 H541 109.0 no
H543 C54 H541 109.2 no
H542 C54 H541 109.9 no
C50 C55 C56 124.7(7) yes
C50 C55 H551 116.2 no
C56 C55 H551 119.1 no
C55 C56 C57 120.5(6) yes
C55 C56 C61 119.5(7) yes
C57 C56 C61 119.9(6) yes
C56 C57 C58 109.4(6) yes
C56 C57 C59 108.9(6) yes
C58 C57 C59 108.7(7) yes
C56 C57 C60 111.9(6) yes
C58 C57 C60 110.0(6) yes
C59 C57 C60 107.8(7) yes
C57 C58 H583 110.1 no
C57 C58 H582 108.7 no
H583 C58 H582 109.2 no
C57 C58 H581 109.0 no
H583 C58 H581 109.7 no
H582 C58 H581 110.1 no
C57 C59 H592 111.4 no
C57 C59 H591 109.8 no
H592 C59 H591 108.3 no
C57 C59 H593 109.3 no
H592 C59 H593 109.1 no
H591 C59 H593 108.9 no
C57 C60 H602 109.1 no
C57 C60 H603 109.1 no
H602 C60 H603 109.8 no
C57 C60 H601 108.6 no
H602 C60 H601 109.9 no
H603 C60 H601 110.4 no
C56 C61 C62 116.8(6) yes
C56 C61 H611 121.8 no
C62 C61 H611 121.5 no
C61 C62 N3 129.7(6) yes
C61 C62 C49 121.9(6) yes
N3 C62 C49 108.3(6) yes
N1 Co1 N4 106.0(2) yes
N1 Co1 N2 84.6(2) yes
N4 Co1 N2 167.7(2) yes
N1 Co1 N3 86.2(2) yes
N4 Co1 N3 85.4(2) yes
N2 Co1 N3 101.8(2) yes
N1 Co1 O3 159.30(19) yes
N4 Co1 O3 91.1(2) yes
N2 Co1 O3 79.98(19) yes
N3 Co1 O3 83.6(2) yes
N1 Co1 O4 79.4(2) yes
N4 Co1 O4 79.40(19) yes
N2 Co1 O4 96.80(19) yes
N3 Co1 O4 155.3(2) yes
O3 Co1 O4 115.90(19) yes
N5 Co2 N7 91.5(2) yes
N5 Co2 N6 85.6(2) yes
N7 Co2 N6 102.0(2) yes
N5 Co2 N8 100.4(2) yes
N7 Co2 N8 86.0(2) yes
N6 Co2 N8 170.0(2) yes
N5 Co2 O12 82.86(19) yes
N7 Co2 O12 163.91(19) yes
N6 Co2 O12 92.61(19) yes
N8 Co2 O12 80.31(19) yes
N5 Co2 O7 162.43(19) yes
N7 Co2 O7 81.2(2) yes
N6 Co2 O7 80.4(2) yes
N8 Co2 O7 95.0(2) yes
O12 Co2 O7 108.20(19) yes

loop_
_geom_bond_atom_site_label_1
_geom_bond_atom_site_label_2
_geom_bond_distance
_geom_bond_publ_flag
O3 C31 1.311(8) yes
O3 Co1 2.002(4) yes
O4 C43 1.305(7) yes
O4 Co1 1.996(4) yes
O5 C47 1.230(8) yes
O6 C48 1.346(8) yes
O6 C49 1.391(8) yes
O7 C76 1.310(8) yes
O7 Co2 2.000(5) yes
O8 C78 1.226(8) yes
O9 C79 1.377(8) yes
O9 C80 1.388(8) yes
O10 C107 1.377(8) yes
O10 C108 1.360(8) yes
O11 C109 1.240(9) yes
O12 C124 1.307(7) yes
O12 Co2 2.017(4) yes
N1 C13 1.399(8) yes
N1 C15 1.286(8) yes
N1 Co1 2.160(5) yes
N2 C17 1.298(8) yes
N2 C18 1.381(8) yes
N2 Co1 2.136(5) yes
N3 C48 1.305(8) yes
N3 C62 1.402(9) yes
N3 Co1 2.130(6) yes
N4 C44 1.377(8) yes
N4 C46 1.325(8) yes
N4 Co1 2.138(5) yes
N5 C79 1.286(8) yes
N5 C93 1.410(8) yes
N5 Co2 2.199(5) yes
N6 C75 1.397(8) yes
N6 C77 1.310(9) yes
N6 Co2 2.137(5) yes
N7 C106 1.424(8) yes
N7 C108 1.289(9) yes
N7 Co2 2.204(6) yes
N8 C110 1.284(9) yes
N8 C111 1.401(8) yes
N8 Co2 2.133(5) yes
O1 C12 1.385(8) yes
O1 C15 1.361(7) yes
O2 C16 1.221(8) yes
H1211 C121 0.961 no
C63 C64 1.543(10) yes
C63 H633 0.962 no
C63 H632 0.960 no
C63 H631 0.959 no
C64 C65 1.544(10) yes
C64 C66 1.531(10) yes
C64 C67 1.515(10) yes
C65 H653 0.959 no
C65 H651 0.959 no
C65 H652 0.959 no
C66 H663 0.965 no
C66 H661 0.962 no
C66 H662 0.964 no
C67 C68 1.362(9) yes
C67 C76 1.442(9) yes
C68 C69 1.402(10) yes
C68 H681 0.928 no
C69 C70 1.545(10) yes
C69 C74 1.371(9) yes
C70 C71 1.558(11) yes
C70 C72 1.525(10) yes
C70 C73 1.517(11) yes
C71 H713 0.964 no
C71 H712 0.962 no
C71 H711 0.966 no
C72 H721 0.960 no
C72 H723 0.960 no
C72 H722 0.953 no
C73 H732 0.962 no
C73 H731 0.962 no
C73 H733 0.958 no
C74 C75 1.406(9) yes
C74 H741 0.929 no
C75 C76 1.416(9) yes
C77 C78 1.462(9) yes
C77 H771 0.945 no
C78 C79 1.476(9) yes
C80 C81 1.372(9) yes
C80 C93 1.401(9) yes
C81 C82 1.531(10) yes
C81 C86 1.378(10) yes
C82 C83 1.535(10) yes
C82 C84 1.528(10) yes
C82 C85 1.524(10) yes
C83 H832 0.958 no
C83 H831 0.959 no
C83 H833 0.961 no
C84 H842 0.959 no
C84 H843 0.957 no
C84 H841 0.957 no
C85 H853 0.960 no
C85 H851 0.955 no
C85 H852 0.952 no
C86 C87 1.455(10) yes
C86 H861 0.932 no
C87 C88 1.526(9) yes
C87 C92 1.377(10) yes
C88 C89 1.523(10) yes
C88 C90 1.537(10) yes
C88 C91 1.542(11) yes
C89 H893 0.961 no
C89 H891 0.962 no
C89 H892 0.960 no
C90 H903 0.960 no
C90 H901 0.963 no
C90 H902 0.965 no
C91 H911 0.956 no
C91 H912 0.960 no
C91 H913 0.965 no
C92 C93 1.393(9) yes
C92 H921 0.931 no
C94 C96 1.532(10) yes
C94 H942 0.957 no
C94 H941 0.964 no
C94 H943 0.953 no
C95 C96 1.538(9) yes
C95 H951 0.962 no
C95 H952 0.960 no
C95 H953 0.959 no
C96 C97 1.528(9) yes
C96 C98 1.531(10) yes
C97 H971 0.964 no
C97 H972 0.960 no
C97 H973 0.959 no
C98 C99 1.395(9) yes
C98 C107 1.385(9) yes
C99 C100 1.429(10) yes
C99 H991 0.924 no
C100 C101 1.531(9) yes
C100 C105 1.369(10) yes
C101 C102 1.529(10) yes
C101 C103 1.538(10) yes
C101 C104 1.529(11) yes
C102 H1022 0.962 no
C102 H1021 0.964 no
C102 H1023 0.963 no
C103 H1032 0.961 no
C103 H1033 0.961 no
C103 H1031 0.962 no
C104 H1043 0.960 no
C104 H1041 0.963 no
C104 H1042 0.956 no
C105 C106 1.395(9) yes
C105 H1051 0.930 no
C106 C107 1.373(9) yes
C108 C109 1.474(9) yes
C109 C110 1.489(10) yes
C110 H1101 0.934 no
C111 C112 1.411(8) yes
C111 C124 1.413(9) yes
C112 C113 1.384(9) yes
C112 H1121 0.925 no
C113 C114 1.540(9) yes
C113 C118 1.405(9) yes
C114 C115 1.554(10) yes
C114 C116 1.544(10) yes
C114 C117 1.517(10) yes
C115 H1153 0.965 no
C115 H1152 0.964 no
C115 H1151 0.958 no
C116 H1163 0.961 no
C116 H1161 0.960 no
C116 H1162 0.960 no
C117 H1171 0.959 no
C117 H1172 0.965 no
C117 H1173 0.961 no
C118 C119 1.376(9) yes
C118 H1181 0.931 no
C119 C120 1.526(9) yes
C119 C124 1.429(9) yes
C120 C121 1.532(9) yes
C120 C122 1.549(10) yes
C120 C123 1.522(10) yes
C121 H1212 0.963 no
C121 H1213 0.962 no
C122 H1222 0.960 no
C122 H1223 0.957 no
C122 H1221 0.961 no
C123 H1232 0.965 no
C123 H1233 0.953 no
C123 H1231 0.961 no
C1 C3 1.548(10) yes
C1 H13 0.960 no
C1 H11 0.966 no
C1 H12 0.956 no
C2 C3 1.540(11) yes
C2 H23 0.965 no
C2 H22 0.957 no
C2 H21 0.962 no
C3 C4 1.532(10) yes
C3 C5 1.534(10) yes
C4 H42 0.957 no
C4 H41 0.957 no
C4 H43 0.956 no
C5 C6 1.416(10) yes
C5 C14 1.372(10) yes
C6 C7 1.417(10) yes
C6 H61 0.924 no
C7 C8 1.503(10) yes
C7 C12 1.398(9) yes
C8 C9 1.543(10) yes
C8 C10 1.512(10) yes
C8 C11 1.562(10) yes
C9 H91 0.961 no
C9 H93 0.965 no
C9 H92 0.962 no
C10 H102 0.960 no
C10 H101 0.963 no
C10 H103 0.959 no
C11 H113 0.954 no
C11 H112 0.966 no
C11 H111 0.960 no
C12 C13 1.378(9) yes
C13 C14 1.399(9) yes
C14 H141 0.931 no
C15 C16 1.489(9) yes
C16 C17 1.497(9) yes
C17 H171 0.937 no
C18 C19 1.422(9) yes
C18 C31 1.422(8) yes
C19 C20 1.348(9) yes
C19 H191 0.930 no
C20 C21 1.539(9) yes
C20 C25 1.434(9) yes
C21 C22 1.513(10) yes
C21 C23 1.544(10) yes
C21 C24 1.532(10) yes
C22 H222 0.962 no
C22 H223 0.963 no
C22 H221 0.955 no
C23 H231 0.961 no
C23 H233 0.962 no
C23 H232 0.966 no
C24 H243 0.957 no
C24 H242 0.961 no
C24 H241 0.963 no
C25 C26 1.363(9) yes
C25 H251 0.931 no
C26 C27 1.517(9) yes
C26 C31 1.443(9) yes
C27 C28 1.532(10) yes
C27 C29 1.546(10) yes
C27 C30 1.558(11) yes
C28 H282 0.961 no
C28 H283 0.963 no
C28 H281 0.966 no
C29 H291 0.963 no
C29 H292 0.958 no
C29 H293 0.963 no
C30 H302 0.967 no
C30 H301 0.958 no
C30 H303 0.965 no
C32 C34 1.537(11) yes
C32 H323 0.966 no
C32 H322 0.969 no
C32 H321 0.959 no
C33 C34 1.528(11) yes
C33 H331 0.963 no
C33 H332 0.959 no
C33 H333 0.961 no
C34 C35 1.531(10) yes
C34 C36 1.535(9) yes
C35 H353 0.959 no
C35 H351 0.957 no
C35 H352 0.966 no
C36 C37 1.414(9) yes
C36 C45 1.363(9) yes
C37 C38 1.361(9) yes
C37 H371 0.931 no
C38 C39 1.536(9) yes
C38 C43 1.430(9) yes
C39 C40 1.541(10) yes
C39 C41 1.534(9) yes
C39 C42 1.568(10) yes
C40 H401 0.960 no
C40 H403 0.961 no
C40 H402 0.957 no
C41 H413 0.966 no
C41 H412 0.963 no
C41 H411 0.962 no
C42 H423 0.963 no
C42 H421 0.959 no
C42 H422 0.964 no
C43 C44 1.409(8) yes
C44 C45 1.436(9) yes
C45 H451 0.940 no
C46 C47 1.465(10) yes
C46 H461 0.945 no
C47 C48 1.491(10) yes
C49 C50 1.403(9) yes
C49 C62 1.370(9) yes
C50 C51 1.525(9) yes
C50 C55 1.387(10) yes
C51 C52 1.560(11) yes
C51 C53 1.536(10) yes
C51 C54 1.535(10) yes
C52 H523 0.956 no
C52 H522 0.960 no
C52 H521 0.965 no
C53 H531 0.962 no
C53 H532 0.963 no
C53 H533 0.958 no
C54 H543 0.961 no
C54 H542 0.957 no
C54 H541 0.962 no
C55 C56 1.413(9) yes
C55 H551 0.921 no
C56 C57 1.539(10) yes
C56 C61 1.379(10) yes
C57 C58 1.534(10) yes
C57 C59 1.541(11) yes
C57 C60 1.518(10) yes
C58 H583 0.963 no
C58 H582 0.960 no
C58 H581 0.964 no
C59 H592 0.960 no
C59 H591 0.963 no
C59 H593 0.965 no
C60 H602 0.963 no
C60 H603 0.960 no
C60 H601 0.961 no
C61 C62 1.412(9) yes
C61 H611 0.932 no

loop_
_geom_hbond_atom_site_label_D
_geom_hbond_atom_site_label_H
_geom_hbond_atom_site_label_A
_geom_hbond_site_symmetry_A
_geom_hbond_angle_DHA
_geom_hbond_distance_DH
_geom_hbond_distance_HA
_geom_hbond_distance_DA
_geom_hbond_publ_flag
C110 H1101 O8 1_655 143.2(2) 0.934 2.557 3.351(11) yes
C94 H943 O10 . 127.0(2) 0.953 2.431 3.099(11) yes
C95 H953 O10 . 122.02(18) 0.959 2.586 3.200(11) yes
C123 H1233 O12 . 122.6(2) 0.953 2.421 3.043(11) yes
C122 H1223 O12 . 125.1(2) 0.957 2.336 2.990(11) yes
C84 H841 O9 . 126.25(19) 0.957 2.553 3.213(11) yes
C83 H831 O9 . 128.3(2) 0.959 2.442 3.129(11) yes
C63 H631 O7 . 124.6(2) 0.959 2.374 3.024(11) yes
C11 H111 O1 . 124.10(19) 0.960 2.586 3.224(11) yes
C9 H92 O1 . 124.2(2) 0.962 2.473 3.117(11) yes
C30 H301 O3 . 121.4(2) 0.958 2.451 3.061(11) yes
C29 H292 O3 . 120.2(2) 0.958 2.337 2.938(11) yes
C46 H461 O2 1_655 135.2(2) 0.945 2.505 3.244(11) yes
C52 H522 O6 . 123.5(2) 0.960 2.512 3.146(11) yes
C53 H533 O6 . 124.4(2) 0.958 2.598 3.237(11) yes
C58 H582 C43 1_545 131.9(3) 0.960 2.542 3.263(11) yes
C40 H403 O4 . 124.8(2) 0.961 2.303 2.959(11) yes
C42 H422 O4 . 120.3(2) 0.964 2.442 3.045(11) yes

loop_
_oxford_twin_element_scale_factors
0.509(3)
0.491(3)
